data_7010625
loop_
_publ_author_name
'Arvin Moser'
'Glenn P. A. Yap'
'Christian Detellier'

_publ_section_title
;
 Concurrent insertion of cationic guest and solvent molecules in
 molecular receptors. Co-complexation of the sodium cation and
 acetonitrile by a calix[4]arene tetra-acetamide
;
_journal_issue 3
_journal_name_full 'J. Chem. Soc., Dalton Trans.'
_journal_page_first 428
_journal_page_last 434
_journal_paper_doi 10.1039/b101322j
_journal_year 2002
_chemical_formula_sum 'C96.5 H126.5 B Cl1.5 N6 Na O8'
_chemical_formula_weight 1585.51
_chemical_name_systematic
; 
? 
;
_space_group_IT_number 103
_symmetry_cell_setting tetragonal
_symmetry_space_group_name_Hall 'P 4 -2c'
_symmetry_space_group_name_H-M 'P 4 c c'
_atom_sites_solution_hydrogens geom
_atom_sites_solution_primary direct
_atom_sites_solution_secondary difmap
_audit_creation_method SHELXL-97
_cell_angle_alpha 90.00
_cell_angle_beta 90.00
_cell_angle_gamma 90.00
_cell_formula_units_Z 4
_cell_length_a 18.128(2)
_cell_length_b 18.128(2)
_cell_length_c 29.457(5)
_cell_measurement_reflns_used 'reflections from 60 data frames'
_cell_measurement_temperature 236(2)
_cell_measurement_theta_max 28.29
_cell_measurement_theta_min 1.47
_cell_volume 9680(2)
_computing_cell_refinement 'Bruker SMART'
_computing_data_collection 'Bruker SMART'
_computing_data_reduction 'Bruker SHELXTL'
_computing_molecular_graphics 'Bruker SHELXTL'
_computing_publication_material 'Bruker SHELXTL'
_computing_structure_refinement 'SHELXL-97 (Sheldrick, 1997)'
_computing_structure_solution 'SHELXS-97 (Sheldrick, 1990)'
_diffrn_ambient_temperature 236(2)
_diffrn_measured_fraction_theta_full 0.998
_diffrn_measured_fraction_theta_max 0.998
_diffrn_measurement_device_type 'CCD area detector'
_diffrn_measurement_method 'phi and omega scans'
_diffrn_radiation_monochromator graphite
_diffrn_radiation_source 'fine-focus sealed tube'
_diffrn_radiation_type MoK\a
_diffrn_radiation_wavelength 0.71073
_diffrn_reflns_av_R_equivalents 0.2253
_diffrn_reflns_av_sigmaI/netI 0.2502
_diffrn_reflns_limit_h_max 12
_diffrn_reflns_limit_h_min 0
_diffrn_reflns_limit_k_max 18
_diffrn_reflns_limit_k_min 0
_diffrn_reflns_limit_l_max 29
_diffrn_reflns_limit_l_min -29
_diffrn_reflns_number 75446
_diffrn_reflns_theta_full 20.82
_diffrn_reflns_theta_max 20.82
_diffrn_reflns_theta_min 1.38
_diffrn_standards_decay_% <1
_diffrn_standards_number '50 standard frames at start and end'
_exptl_absorpt_coefficient_mu 0.112
_exptl_absorpt_correction_T_max 0.928075
_exptl_absorpt_correction_T_min 0.720475
_exptl_absorpt_correction_type multi-scan
_exptl_absorpt_process_details 'Blessing,R., Acta Cryst. (1995) A51 33-38.'
_exptl_crystal_colour colourless
_exptl_crystal_density_diffrn 1.088
_exptl_crystal_density_method 'not measured'
_exptl_crystal_description block
_exptl_crystal_F_000 3412
_exptl_crystal_size_max 0.1
_exptl_crystal_size_mid 0.1
_exptl_crystal_size_min 0.1
_refine_diff_density_max 0.886
_refine_diff_density_min -0.281
_refine_diff_density_rms 0.081
_refine_ls_abs_structure_details 'Flack H D (1983), Acta Cryst. A39, 876-881'
_refine_ls_abs_structure_Flack 0.6(4)
_refine_ls_extinction_coef 0.0077(8)
_refine_ls_extinction_expression Fc^*^=kFc[1+0.001xFc^2^\l^3^/sin(2\q)]^-1/4^
_refine_ls_extinction_method SHELXL
_refine_ls_goodness_of_fit_ref 1.061
_refine_ls_hydrogen_treatment mixed
_refine_ls_matrix_type full
_refine_ls_number_parameters 525
_refine_ls_number_reflns 5085
_refine_ls_number_restraints 13
_refine_ls_restrained_S_all 1.061
_refine_ls_R_factor_all 0.1062
_refine_ls_R_factor_gt 0.0759
_refine_ls_shift/su_max 0.016
_refine_ls_shift/su_mean 0.004
_refine_ls_structure_factor_coef Fsqd
_refine_ls_weighting_details 'calc w=1/[\s^2^(Fo^2^)+(0.1300P)^2^+0.0000P] where P=(Fo^2^+2Fc^2^)/3'
_refine_ls_weighting_scheme calc
_refine_ls_wR_factor_gt 0.1901
_refine_ls_wR_factor_ref 0.2055
_reflns_number_gt 3571
_reflns_number_total 5085
_reflns_threshold_expression >2sigma(I)
_cod_data_source_file b101322j.txt
_cod_data_source_block (Na,1)+
_cod_depositor_comments
;
The following automatic conversions were performed:
'_symmetry_cell_setting' value 'Tetragonal' changed to 'tetragonal'
according to '/home/saulius/struct/CIF-dictionaries/cif_core.dic'
dictionary named 'cif_core.dic' version 2.4.1 from 2010-06-29.

Automatic conversion script
Id: cif_fix_enum 1527 2010-12-29 10:47:43Z saulius 
;
_cod_original_sg_symbol_H-M P4cc
_cod_original_formula_sum 'C96.50 H126.50 B Cl1.50 N6 Na O8'
_cod_database_code 7010625

loop_
_symmetry_equiv_pos_as_xyz
'x, y, z'
'-x, -y, z'
'-y, x, z'
'y, -x, z'
'x, -y, z+1/2'
'-x, y, z+1/2'
'-y, -x, z+1/2'
'y, x, z+1/2'

loop_
_atom_site_label
_atom_site_type_symbol
_atom_site_fract_x
_atom_site_fract_y
_atom_site_fract_z
_atom_site_U_iso_or_equiv
_atom_site_adp_type
_atom_site_occupancy
_atom_site_symmetry_multiplicity
_atom_site_calc_flag
_atom_site_refinement_flags
_atom_site_disorder_assembly
_atom_site_disorder_group
Na1 Na 0.5000 0.5000 0.06407(19) 0.0393(14) Uani 1 4 d S . .
Na2 Na 0.0000 0.0000 0.15975(19) 0.0392(14) Uani 1 4 d S . .
O1 O 0.3899(2) 0.4400(2) 0.02227(15) 0.0320(12) Uani 1 1 d . . .
O2 O 0.4377(3) 0.3972(3) 0.10313(17) 0.0437(13) Uani 1 1 d . . .
O3 O 0.1052(2) 0.0661(2) 0.12108(16) 0.0383(13) Uani 1 1 d . . .
O4 O 0.1205(3) -0.0027(3) 0.19934(17) 0.0450(13) Uani 1 1 d . . .
B1 B 0.5000 0.0000 0.1614(5) 0.052(3) Uani 1 2 d S . .
N1 N 0.3244(3) 0.3777(3) 0.1324(2) 0.0395(16) Uani 1 1 d . . .
N2 N 0.1920(3) 0.0842(3) 0.2313(2) 0.0454(17) Uani 1 1 d . . .
C1 C 0.4412(3) 0.3103(4) -0.0235(2) 0.0318(17) Uani 1 1 d . . .
H1A H 0.4255 0.2595 -0.0297 0.038 Uiso 1 1 calc R . .
H1B H 0.4430 0.3173 0.0094 0.038 Uiso 1 1 calc R . .
C2 C 0.3866(4) 0.3643(4) -0.0445(2) 0.0326(18) Uani 1 1 d . . .
C3 C 0.3599(4) 0.3509(4) -0.0885(2) 0.0331(18) Uani 1 1 d . . .
H3A H 0.3742 0.3077 -0.1038 0.040 Uiso 1 1 calc R . .
C4 C 0.3123(4) 0.4010(4) -0.1100(2) 0.0352(19) Uani 1 1 d . . .
C5 C 0.2950(4) 0.4665(4) -0.0867(3) 0.0355(18) Uani 1 1 d . . .
H5A H 0.2630 0.5007 -0.1004 0.043 Uiso 1 1 calc R . .
C6 C 0.3236(3) 0.4824(4) -0.0439(2) 0.0303(17) Uani 1 1 d . . .
C7 C 0.3667(4) 0.4296(4) -0.0220(2) 0.0287(17) Uani 1 1 d . . .
C8 C 0.2786(4) 0.3851(4) -0.1566(2) 0.039(2) Uani 1 1 d . . .
C9 C 0.1946(5) 0.3767(5) -0.1520(3) 0.070(3) Uani 1 1 d . . .
H9A H 0.1742 0.4206 -0.1379 0.105 Uiso 1 1 calc R . .
H9B H 0.1835 0.3340 -0.1334 0.105 Uiso 1 1 calc R . .
H9C H 0.1730 0.3703 -0.1819 0.105 Uiso 1 1 calc R . .
C10 C 0.3088(5) 0.3145(4) -0.1785(3) 0.061(2) Uani 1 1 d . . .
H10A H 0.2985 0.2727 -0.1589 0.092 Uiso 1 1 calc R . .
H10B H 0.3617 0.3191 -0.1827 0.092 Uiso 1 1 calc R . .
H10C H 0.2853 0.3070 -0.2077 0.092 Uiso 1 1 calc R . .
C11 C 0.2976(5) 0.4496(5) -0.1893(3) 0.069(3) Uani 1 1 d . . .
H11A H 0.2787 0.4954 -0.1769 0.104 Uiso 1 1 calc R . .
H11B H 0.2752 0.4405 -0.2186 0.104 Uiso 1 1 calc R . .
H11C H 0.3507 0.4531 -0.1927 0.104 Uiso 1 1 calc R . .
C12 C 0.3352(4) 0.4188(4) 0.0534(2) 0.042(2) Uani 1 1 d . . .
H12A H 0.3074 0.3769 0.0413 0.050 Uiso 1 1 calc R . .
H12B H 0.3007 0.4598 0.0581 0.050 Uiso 1 1 calc R . .
C13 C 0.3704(5) 0.3973(4) 0.0989(3) 0.0357(18) Uani 1 1 d . . .
C14 C 0.2446(4) 0.3725(4) 0.1285(3) 0.051(2) Uani 1 1 d . . .
H14A H 0.2275 0.4090 0.1064 0.062 Uiso 1 1 calc R . .
H14B H 0.2224 0.3848 0.1579 0.062 Uiso 1 1 calc R . .
C15 C 0.2174(5) 0.2943(5) 0.1136(4) 0.086(3) Uani 1 1 d . . .
H15A H 0.1640 0.2942 0.1117 0.129 Uiso 1 1 calc R . .
H15B H 0.2332 0.2580 0.1358 0.129 Uiso 1 1 calc R . .
H15C H 0.2381 0.2822 0.0842 0.129 Uiso 1 1 calc R . .
C16 C 0.3553(5) 0.3630(5) 0.1774(3) 0.053(2) Uani 1 1 d . . .
H16A H 0.4030 0.3381 0.1739 0.064 Uiso 1 1 calc R . .
H16B H 0.3223 0.3294 0.1937 0.064 Uiso 1 1 calc R . .
C17 C 0.3661(6) 0.4318(6) 0.2054(3) 0.081(3) Uani 1 1 d . . .
H17A H 0.3864 0.4186 0.2348 0.122 Uiso 1 1 calc R . .
H17B H 0.3190 0.4562 0.2096 0.122 Uiso 1 1 calc R . .
H17C H 0.3998 0.4648 0.1898 0.122 Uiso 1 1 calc R . .
C18 C 0.0400(4) 0.1944(4) 0.0757(3) 0.044(2) Uani 1 1 d . . .
H18A H 0.0504 0.2466 0.0700 0.053 Uiso 1 1 calc R . .
H18B H 0.0381 0.1865 0.1085 0.053 Uiso 1 1 calc R . .
C19 C 0.1002(4) 0.1462(4) 0.0545(2) 0.038(2) Uani 1 1 d . . .
C20 C 0.1270(4) 0.1619(5) 0.0117(3) 0.048(2) Uani 1 1 d . . .
H20A H 0.1117 0.2058 -0.0024 0.058 Uiso 1 1 calc R . .
C21 C 0.1753(4) 0.1162(4) -0.0116(2) 0.041(2) Uani 1 1 d . . .
C22 C 0.1972(4) 0.0513(5) 0.0108(3) 0.048(2) Uani 1 1 d . . .
H22A H 0.2296 0.0188 -0.0040 0.058 Uiso 1 1 calc R . .
C23 C 0.1726(4) 0.0337(4) 0.0539(2) 0.0359(19) Uani 1 1 d . . .
C24 C 0.1268(4) 0.0819(4) 0.0764(2) 0.0358(19) Uani 1 1 d . . .
C25 C 0.2070(5) 0.1363(5) -0.0578(3) 0.050(2) Uani 1 1 d . . .
C26 C 0.2839(6) 0.1694(7) -0.0530(3) 0.111(5) Uani 1 1 d . . .
H26A H 0.3160 0.1342 -0.0379 0.166 Uiso 1 1 calc R . .
H26B H 0.2812 0.2143 -0.0351 0.166 Uiso 1 1 calc R . .
H26C H 0.3036 0.1806 -0.0828 0.166 Uiso 1 1 calc R . .
C27 C 0.1603(7) 0.1900(7) -0.0820(4) 0.127(5) Uani 1 1 d . . .
H27A H 0.1110 0.1699 -0.0855 0.191 Uiso 1 1 calc R . .
H27B H 0.1812 0.2000 -0.1116 0.191 Uiso 1 1 calc R . .
H27C H 0.1577 0.2354 -0.0646 0.191 Uiso 1 1 calc R . .
C28 C 0.2110(7) 0.0698(6) -0.0881(4) 0.104(4) Uani 1 1 d . . .
H28A H 0.2418 0.0325 -0.0740 0.155 Uiso 1 1 calc R . .
H28B H 0.2320 0.0838 -0.1172 0.155 Uiso 1 1 calc R . .
H28C H 0.1618 0.0501 -0.0927 0.155 Uiso 1 1 calc R . .
C29 C 0.1535(4) 0.1000(4) 0.1541(2) 0.0400(19) Uani 1 1 d . . .
H29A H 0.1369 0.1505 0.1604 0.048 Uiso 1 1 calc R . .
H29B H 0.2038 0.1025 0.1420 0.048 Uiso 1 1 calc R . .
C30 C 0.1533(4) 0.0563(5) 0.1970(3) 0.040(2) Uani 1 1 d . . .
C31 C 0.2319(4) 0.1549(4) 0.2296(3) 0.054(2) Uani 1 1 d . . .
H31A H 0.2279 0.1795 0.2591 0.065 Uiso 1 1 calc R . .
H31B H 0.2088 0.1869 0.2068 0.065 Uiso 1 1 calc R . .
C32 C 0.3132(5) 0.1445(5) 0.2177(3) 0.074(3) Uani 1 1 d . . .
H32A H 0.3375 0.1922 0.2169 0.112 Uiso 1 1 calc R . .
H32B H 0.3173 0.1211 0.1882 0.112 Uiso 1 1 calc R . .
H32C H 0.3365 0.1136 0.2405 0.112 Uiso 1 1 calc R . .
C33 C 0.1897(5) 0.0459(5) 0.2750(3) 0.061(2) Uani 1 1 d . . .
H33A H 0.2358 0.0553 0.2914 0.074 Uiso 1 1 calc R . .
H33B H 0.1861 -0.0073 0.2697 0.074 Uiso 1 1 calc R . .
C34 C 0.1265(6) 0.0697(6) 0.3036(3) 0.090(3) Uani 1 1 d . . .
H34A H 0.1277 0.0433 0.3323 0.135 Uiso 1 1 calc R . .
H34B H 0.0807 0.0591 0.2880 0.135 Uiso 1 1 calc R . .
H34C H 0.1300 0.1223 0.3093 0.135 Uiso 1 1 calc R . .
C35 C 0.4692(5) -0.0902(5) 0.2297(3) 0.064(3) Uani 1 1 d . . .
H35A H 0.5204 -0.0917 0.2347 0.077 Uiso 1 1 calc R . .
C36 C 0.4230(6) -0.1344(6) 0.2577(4) 0.085(3) Uani 1 1 d . . .
H36A H 0.4424 -0.1642 0.2809 0.102 Uiso 1 1 calc R . .
C37 C 0.3471(6) -0.1312(6) 0.2489(4) 0.084(3) Uani 1 1 d . . .
H37A H 0.3147 -0.1601 0.2663 0.101 Uiso 1 1 calc R . .
C38 C 0.3197(6) -0.0879(5) 0.2162(4) 0.068(3) Uani 1 1 d . . .
H38A H 0.2685 -0.0870 0.2113 0.081 Uiso 1 1 calc R . .
C39 C 0.3644(4) -0.0451(4) 0.1899(3) 0.047(2) Uani 1 1 d . . .
H39A H 0.3429 -0.0149 0.1676 0.056 Uiso 1 1 calc R . .
C40 C 0.4425(4) -0.0447(4) 0.1952(3) 0.052(2) Uani 1 1 d . . .
C41 C 0.4571(5) 0.1339(5) 0.1340(3) 0.051(2) Uani 1 1 d . . .
H41A H 0.4885 0.1543 0.1561 0.061 Uiso 1 1 calc R . .
C42 C 0.4170(6) 0.1825(6) 0.1076(4) 0.078(3) Uani 1 1 d . . .
H42A H 0.4198 0.2336 0.1130 0.093 Uiso 1 1 calc R . .
C43 C 0.3734(6) 0.1561(7) 0.0739(5) 0.094(4) Uani 1 1 d . . .
H43A H 0.3458 0.1885 0.0557 0.112 Uiso 1 1 calc R . .
C44 C 0.3703(6) 0.0819(8) 0.0667(3) 0.089(3) Uani 1 1 d . . .
H44A H 0.3411 0.0628 0.0431 0.107 Uiso 1 1 calc R . .
C45 C 0.4122(5) 0.0326(5) 0.0955(3) 0.068(3) Uani 1 1 d . . .
H45A H 0.4102 -0.0184 0.0901 0.082 Uiso 1 1 calc R . .
C46 C 0.4552(4) 0.0589(5) 0.1307(3) 0.046(2) Uani 1 1 d . . .
C47 C 0.0842(8) 0.3984(6) 1.0095(5) 0.43(10) Uiso 0.25 1 d PDU . .
H47A H 0.0557 0.3846 1.0368 0.518 Uiso 0.25 1 calc PR . .
Cl1 Cl 0.0416(7) 0.3873(7) 0.9552(4) 0.117(4) Uiso 0.25 1 d PDU . .
Cl2 Cl 0.1684(8) 0.3505(7) 0.9983(5) 0.126(5) Uiso 0.25 1 d PDU . .
Cl3 Cl 0.1185(5) 0.4906(6) 1.0053(3) 0.079(3) Uiso 0.25 1 d PDU . .
N3 N 0.4430(8) 0.1199(8) 0.8823(5) 0.068(4) Uiso 0.50 1 d PU . .
C48 C 0.4205(9) 0.0702(9) 0.8665(5) 0.049(4) Uiso 0.50 1 d PU . .
C49 C 0.3921(8) 0.0034(9) 0.8414(5) 0.055(4) Uiso 0.50 1 d PU . .
H49A H 0.3921 0.0134 0.8090 0.082 Uiso 0.50 1 calc PR . .
H49B H 0.3423 -0.0075 0.8513 0.082 Uiso 0.50 1 calc PR . .
H49C H 0.4238 -0.0385 0.8477 0.082 Uiso 0.50 1 calc PR . .
N4 N 0.5000 0.5000 0.7987(8) 0.125(7) Uiso 1 4 d SU . .
C50 C 0.0000 0.0000 0.4408(7) 0.074(5) Uiso 1 4 d SU . .
C51 C 0.0000 0.0000 0.4860(5) 0.051(4) Uiso 1 4 d SU . .
H51A H 0.0502 -0.0048 0.4970 0.076 Uiso 0.25 1 calc PR . .
H51B H -0.0293 -0.0411 0.4970 0.076 Uiso 0.25 1 calc PR . .
H51C H -0.0209 0.0459 0.4970 0.076 Uiso 0.25 1 calc PR . .
N5 N 0.0000 0.0000 0.4005(9) 0.145(8) Uiso 1 4 d SU . .
C52 C 0.5000 0.5000 0.8400(7) 0.079(6) Uiso 1 4 d SU . .
C53 C 0.5000 0.5000 0.8864(5) 0.053(4) Uiso 1 4 d SU . .
H53A H 0.5230 0.5449 0.8973 0.079 Uiso 0.25 1 calc PR . .
H53B H 0.5274 0.4576 0.8973 0.079 Uiso 0.25 1 calc PR . .
H53C H 0.4496 0.4975 0.8973 0.079 Uiso 0.25 1 calc PR . .

loop_
_atom_site_aniso_label
_atom_site_aniso_U_11
_atom_site_aniso_U_22
_atom_site_aniso_U_33
_atom_site_aniso_U_23
_atom_site_aniso_U_13
_atom_site_aniso_U_12
Na1 0.0366(19) 0.0366(19) 0.045(3) 0.000 0.000 0.000
Na2 0.037(2) 0.037(2) 0.043(3) 0.000 0.000 0.000
O1 0.036(3) 0.032(3) 0.028(3) 0.001(2) 0.002(2) -0.002(2)
O2 0.037(3) 0.052(3) 0.042(3) 0.011(3) -0.002(3) -0.004(2)
O3 0.039(3) 0.041(3) 0.034(3) 0.003(2) -0.007(3) -0.006(2)
O4 0.052(3) 0.038(3) 0.045(3) 0.007(3) -0.007(3) -0.003(3)
B1 0.044(8) 0.066(9) 0.045(7) 0.000 0.000 -0.007(8)
N1 0.047(4) 0.048(4) 0.024(4) 0.006(3) 0.005(3) -0.006(3)
N2 0.049(4) 0.049(4) 0.039(4) 0.001(4) -0.016(4) -0.008(3)
C1 0.029(4) 0.033(4) 0.033(4) 0.003(3) -0.002(4) -0.006(3)
C2 0.026(4) 0.032(4) 0.039(5) 0.003(4) 0.003(4) -0.007(3)
C3 0.038(5) 0.029(4) 0.032(4) 0.005(4) 0.000(4) 0.003(3)
C4 0.028(4) 0.041(5) 0.036(5) 0.006(4) 0.007(4) -0.012(4)
C5 0.028(4) 0.034(4) 0.044(5) 0.002(4) 0.004(4) 0.003(3)
C6 0.022(4) 0.034(4) 0.035(4) -0.001(4) 0.005(4) -0.002(3)
C7 0.033(4) 0.034(4) 0.019(4) 0.002(4) -0.010(3) -0.001(3)
C8 0.037(5) 0.046(5) 0.035(5) 0.005(4) -0.009(4) 0.001(4)
C9 0.059(6) 0.087(7) 0.064(6) -0.012(5) -0.019(5) -0.017(5)
C10 0.076(6) 0.057(6) 0.051(5) -0.020(5) -0.022(5) 0.011(5)
C11 0.102(7) 0.065(6) 0.042(5) 0.021(5) -0.019(5) -0.017(5)
C12 0.038(5) 0.054(5) 0.034(5) 0.006(4) 0.011(4) -0.006(4)
C13 0.049(5) 0.029(4) 0.030(4) 0.006(4) 0.000(5) 0.002(4)
C14 0.037(5) 0.069(6) 0.048(5) 0.009(5) 0.010(4) -0.003(4)
C15 0.062(6) 0.077(7) 0.120(8) 0.000(7) 0.012(6) -0.032(5)
C16 0.059(6) 0.064(6) 0.036(5) 0.009(5) 0.015(4) 0.001(4)
C17 0.102(8) 0.094(8) 0.048(6) -0.002(6) -0.003(6) 0.000(6)
C18 0.054(5) 0.032(4) 0.047(5) 0.000(4) -0.012(4) -0.003(4)
C19 0.034(4) 0.047(5) 0.033(5) -0.002(4) -0.008(4) -0.003(4)
C20 0.043(5) 0.059(5) 0.043(6) 0.010(5) -0.003(4) -0.002(4)
C21 0.040(5) 0.048(5) 0.034(5) 0.013(4) 0.002(4) -0.019(4)
C22 0.029(4) 0.058(6) 0.058(6) 0.000(5) 0.004(4) 0.000(4)
C23 0.032(4) 0.050(5) 0.026(4) 0.012(4) 0.011(4) 0.001(4)
C24 0.032(4) 0.045(5) 0.030(4) 0.015(4) -0.002(4) -0.004(4)
C25 0.059(6) 0.056(5) 0.035(5) 0.011(5) -0.004(4) -0.003(4)
C26 0.079(8) 0.181(12) 0.071(7) 0.002(8) 0.014(6) -0.084(8)
C27 0.167(12) 0.157(12) 0.058(7) 0.063(8) 0.035(8) 0.076(10)
C28 0.149(11) 0.103(9) 0.059(7) 0.026(7) 0.028(7) -0.009(8)
C29 0.036(4) 0.045(5) 0.039(5) -0.006(4) -0.009(4) -0.007(4)
C30 0.043(5) 0.046(5) 0.032(5) 0.003(4) -0.002(4) -0.001(4)
C31 0.048(5) 0.063(6) 0.052(5) -0.011(5) -0.005(4) -0.009(5)
C32 0.065(7) 0.063(6) 0.095(8) -0.017(5) 0.013(6) -0.025(5)
C33 0.073(6) 0.065(6) 0.045(5) 0.012(5) -0.009(5) -0.004(5)
C34 0.125(9) 0.098(8) 0.047(6) 0.013(6) 0.026(6) 0.017(7)
C35 0.058(6) 0.075(6) 0.058(6) 0.017(6) 0.012(5) 0.013(5)
C36 0.075(8) 0.092(8) 0.089(8) 0.033(7) 0.008(6) 0.002(6)
C37 0.072(8) 0.080(8) 0.100(9) 0.019(7) 0.013(7) -0.020(6)
C38 0.064(7) 0.060(6) 0.078(7) -0.001(6) 0.017(6) -0.005(6)
C39 0.038(5) 0.038(5) 0.065(6) -0.005(4) 0.014(5) -0.009(4)
C40 0.053(6) 0.037(5) 0.065(6) -0.010(5) 0.002(5) 0.002(4)
C41 0.055(6) 0.048(6) 0.050(5) -0.001(5) -0.007(5) 0.011(5)
C42 0.091(8) 0.069(7) 0.073(7) -0.005(6) -0.005(7) -0.012(6)
C43 0.091(9) 0.066(8) 0.123(11) 0.046(8) 0.032(8) 0.009(6)
C44 0.070(7) 0.137(12) 0.060(7) 0.020(7) -0.005(6) -0.019(7)
C45 0.049(5) 0.068(6) 0.088(7) 0.022(6) 0.000(6) -0.014(5)
C46 0.029(5) 0.064(6) 0.045(5) -0.001(5) -0.006(4) -0.004(4)

loop_
_atom_type_symbol
_atom_type_description
_atom_type_scat_dispersion_real
_atom_type_scat_dispersion_imag
_atom_type_scat_source
C C 0.0033 0.0016 'International Tables Vol C Tables 4.2.6.8 and 6.1.1.4'
H H 0.0000 0.0000 'International Tables Vol C Tables 4.2.6.8 and 6.1.1.4'
B B 0.0013 0.0007 'International Tables Vol C Tables 4.2.6.8 and 6.1.1.4'
N N 0.0061 0.0033 'International Tables Vol C Tables 4.2.6.8 and 6.1.1.4'
O O 0.0106 0.0060 'International Tables Vol C Tables 4.2.6.8 and 6.1.1.4'
Na Na 0.0362 0.0249 'International Tables Vol C Tables 4.2.6.8 and 6.1.1.4'
Cl Cl 0.1484 0.1585 'International Tables Vol C Tables 4.2.6.8 and 6.1.1.4'

loop_
_geom_angle_atom_site_label_1
_geom_angle_atom_site_label_2
_geom_angle_atom_site_label_3
_geom_angle
_geom_angle_site_symmetry_1
_geom_angle_site_symmetry_3
_geom_angle_publ_flag
O2 Na1 O2 77.41(14) 3_655 2_665 ?
O2 Na1 O2 124.3(3) 3_655 4_565 ?
O2 Na1 O2 77.41(14) 2_665 4_565 ?
O2 Na1 O2 77.41(14) 3_655 . ?
O2 Na1 O2 124.3(3) 2_665 . ?
O2 Na1 O2 77.41(14) 4_565 . ?
O2 Na1 O1 127.82(15) 3_655 . ?
O2 Na1 O1 153.46(15) 2_665 . ?
O2 Na1 O1 80.31(15) 4_565 . ?
O2 Na1 O1 63.28(15) . . ?
O2 Na1 O1 63.28(15) 3_655 3_655 ?
O2 Na1 O1 127.82(15) 2_665 3_655 ?
O2 Na1 O1 153.46(15) 4_565 3_655 ?
O2 Na1 O1 80.31(15) . 3_655 ?
O1 Na1 O1 76.88(12) . 3_655 ?
O2 Na1 O1 153.46(15) 3_655 4_565 ?
O2 Na1 O1 80.31(15) 2_665 4_565 ?
O2 Na1 O1 63.28(15) 4_565 4_565 ?
O2 Na1 O1 127.82(15) . 4_565 ?
O1 Na1 O1 76.88(12) . 4_565 ?
O1 Na1 O1 123.1(3) 3_655 4_565 ?
O2 Na1 O1 80.31(15) 3_655 2_665 ?
O2 Na1 O1 63.28(15) 2_665 2_665 ?
O2 Na1 O1 127.82(15) 4_565 2_665 ?
O2 Na1 O1 153.46(15) . 2_665 ?
O1 Na1 O1 123.1(3) . 2_665 ?
O1 Na1 O1 76.88(12) 3_655 2_665 ?
O1 Na1 O1 76.88(12) 4_565 2_665 ?
O4 Na2 O4 77.19(14) 4 . ?
O4 Na2 O4 123.8(3) 4 3 ?
O4 Na2 O4 77.19(14) . 3 ?
O4 Na2 O4 77.19(14) 4 2 ?
O4 Na2 O4 123.8(3) . 2 ?
O4 Na2 O4 77.19(14) 3 2 ?
O4 Na2 O3 77.20(16) 4 2 ?
O4 Na2 O3 150.37(16) . 2 ?
O4 Na2 O3 130.29(16) 3 2 ?
O4 Na2 O3 63.63(15) 2 2 ?
O4 Na2 O3 130.29(16) 4 . ?
O4 Na2 O3 63.63(15) . . ?
O4 Na2 O3 77.20(16) 3 . ?
O4 Na2 O3 150.37(16) 2 . ?
O3 Na2 O3 126.3(3) 2 . ?
O4 Na2 O3 63.63(15) 4 4 ?
O4 Na2 O3 77.20(16) . 4 ?
O4 Na2 O3 150.37(16) 3 4 ?
O4 Na2 O3 130.29(16) 2 4 ?
O3 Na2 O3 78.25(12) 2 4 ?
O3 Na2 O3 78.25(12) . 4 ?
O4 Na2 O3 150.37(16) 4 3 ?
O4 Na2 O3 130.29(16) . 3 ?
O4 Na2 O3 63.63(15) 3 3 ?
O4 Na2 O3 77.20(16) 2 3 ?
O3 Na2 O3 78.25(12) 2 3 ?
O3 Na2 O3 78.25(12) . 3 ?
O3 Na2 O3 126.3(3) 4 3 ?
C7 O1 C12 111.3(5) . . ?
C7 O1 Na1 137.9(4) . . ?
C12 O1 Na1 110.4(4) . . ?
C13 O2 Na1 114.1(4) . . ?
C24 O3 C29 112.0(5) . . ?
C24 O3 Na2 137.0(4) . . ?
C29 O3 Na2 110.9(4) . . ?
C30 O4 Na2 112.6(5) . . ?
C46 B1 C46 112.0(10) 2_655 . ?
C46 B1 C40 110.1(4) 2_655 2_655 ?
C46 B1 C40 109.2(4) . 2_655 ?
C46 B1 C40 109.2(4) 2_655 . ?
C46 B1 C40 110.1(4) . . ?
C40 B1 C40 106.1(10) 2_655 . ?
C13 N1 C14 125.3(6) . . ?
C13 N1 C16 118.6(6) . . ?
C14 N1 C16 116.1(6) . . ?
C30 N2 C33 118.3(6) . . ?
C30 N2 C31 124.3(7) . . ?
C33 N2 C31 117.3(6) . . ?
C2 C1 C6 109.2(5) . 3_655 ?
C7 C2 C3 119.5(6) . . ?
C7 C2 C1 121.2(6) . . ?
C3 C2 C1 119.1(6) . . ?
C4 C3 C2 121.1(7) . . ?
C3 C4 C5 117.6(7) . . ?
C3 C4 C8 121.9(7) . . ?
C5 C4 C8 120.5(7) . . ?
C6 C5 C4 122.2(7) . . ?
C7 C6 C5 119.1(6) . . ?
C7 C6 C1 121.9(6) . 4_565 ?
C5 C6 C1 118.9(6) . 4_565 ?
O1 C7 C6 120.9(6) . . ?
O1 C7 C2 118.8(6) . . ?
C6 C7 C2 120.3(6) . . ?
C4 C8 C10 113.1(6) . . ?
C4 C8 C9 109.6(6) . . ?
C10 C8 C9 107.9(6) . . ?
C4 C8 C11 109.0(6) . . ?
C10 C8 C11 106.8(6) . . ?
C9 C8 C11 110.4(7) . . ?
O1 C12 C13 110.2(6) . . ?
O2 C13 N1 122.9(7) . . ?
O2 C13 C12 120.3(7) . . ?
N1 C13 C12 116.8(7) . . ?
N1 C14 C15 113.3(6) . . ?
N1 C16 C17 113.2(7) . . ?
C19 C18 C23 107.7(6) . 3 ?
C20 C19 C24 117.7(7) . . ?
C20 C19 C18 120.4(7) . . ?
C24 C19 C18 121.9(7) . . ?
C19 C20 C21 123.4(7) . . ?
C20 C21 C22 116.5(7) . . ?
C20 C21 C25 122.5(7) . . ?
C22 C21 C25 120.9(7) . . ?
C23 C22 C21 122.2(7) . . ?
C24 C23 C22 119.5(7) . . ?
C24 C23 C18 120.4(6) . 4 ?
C22 C23 C18 120.1(7) . 4 ?
C23 C24 O3 119.6(6) . . ?
C23 C24 C19 120.5(7) . . ?
O3 C24 C19 119.9(7) . . ?
C27 C25 C28 105.8(8) . . ?
C27 C25 C26 108.2(9) . . ?
C28 C25 C26 109.1(9) . . ?
C27 C25 C21 111.9(8) . . ?
C28 C25 C21 111.0(7) . . ?
C26 C25 C21 110.8(7) . . ?
O3 C29 C30 110.0(6) . . ?
O4 C30 N2 123.0(7) . . ?
O4 C30 C29 120.9(7) . . ?
N2 C30 C29 116.1(7) . . ?
N2 C31 C32 112.0(7) . . ?
N2 C33 C34 112.5(7) . . ?
C40 C35 C36 123.4(9) . . ?
C37 C36 C35 116.6(9) . . ?
C38 C37 C36 121.4(10) . . ?
C37 C38 C39 121.6(10) . . ?
C38 C39 C40 122.1(8) . . ?
C35 C40 C39 114.9(8) . . ?
C35 C40 B1 120.6(7) . . ?
C39 C40 B1 124.3(7) . . ?
C46 C41 C42 125.6(9) . . ?
C43 C42 C41 119.5(10) . . ?
C42 C43 C44 119.1(11) . . ?
C43 C44 C45 119.8(11) . . ?
C46 C45 C44 121.5(9) . . ?
C41 C46 C45 114.3(8) . . ?
C41 C46 B1 127.3(7) . . ?
C45 C46 B1 118.4(8) . . ?
Cl2 C47 Cl3 98.3(8) . . ?
Cl2 C47 Cl1 98.6(9) . . ?
Cl3 C47 Cl1 101.2(8) . . ?
N3 C48 C49 175.6(18) . . ?
N5 C50 C51 180.000(4) . . ?
N4 C52 C53 180.000(9) . . ?

loop_
_geom_bond_atom_site_label_1
_geom_bond_atom_site_label_2
_geom_bond_distance
_geom_bond_site_symmetry_2
_geom_bond_publ_flag
Na1 O2 2.464(5) 3_655 ?
Na1 O2 2.464(5) 2_665 ?
Na1 O2 2.464(5) 4_565 ?
Na1 O2 2.464(5) . ?
Na1 O1 2.584(5) . ?
Na1 O1 2.584(5) 3_655 ?
Na1 O1 2.584(5) 4_565 ?
Na1 O1 2.584(5) 2_665 ?
Na2 O4 2.477(5) 4 ?
Na2 O4 2.477(5) . ?
Na2 O4 2.477(5) 3 ?
Na2 O4 2.477(5) 2 ?
Na2 O3 2.524(5) 2 ?
Na2 O3 2.524(5) . ?
Na2 O3 2.524(5) 4 ?
Na2 O3 2.524(5) 3 ?
O1 C7 1.383(8) . ?
O1 C12 1.406(8) . ?
O2 C13 1.225(8) . ?
O3 C24 1.402(8) . ?
O3 C29 1.447(8) . ?
O4 C30 1.227(8) . ?
B1 C46 1.618(11) 2_655 ?
B1 C46 1.618(11) . ?
B1 C40 1.653(12) 2_655 ?
B1 C40 1.653(12) . ?
N1 C13 1.341(9) . ?
N1 C14 1.454(9) . ?
N1 C16 1.463(10) . ?
N2 C30 1.330(9) . ?
N2 C33 1.464(10) . ?
N2 C31 1.473(10) . ?
C1 C2 1.522(9) . ?
C1 C6 1.529(9) 3_655 ?
C2 C7 1.404(9) . ?
C2 C3 1.406(10) . ?
C3 C4 1.404(10) . ?
C4 C5 1.407(9) . ?
C4 C8 1.530(10) . ?
C5 C6 1.392(10) . ?
C6 C7 1.394(9) . ?
C6 C1 1.529(9) 4_565 ?
C8 C10 1.535(10) . ?
C8 C9 1.537(11) . ?
C8 C11 1.552(10) . ?
C12 C13 1.534(10) . ?
C14 C15 1.564(11) . ?
C16 C17 1.507(12) . ?
C18 C19 1.529(10) . ?
C18 C23 1.535(10) 3 ?
C19 C20 1.383(10) . ?
C19 C24 1.418(10) . ?
C20 C21 1.386(10) . ?
C21 C22 1.406(10) . ?
C21 C25 1.522(11) . ?
C22 C23 1.382(10) . ?
C23 C24 1.375(10) . ?
C23 C18 1.535(10) 4 ?
C25 C27 1.473(12) . ?
C25 C28 1.502(13) . ?
C25 C26 1.525(12) . ?
C29 C30 1.491(10) . ?
C31 C32 1.527(11) . ?
C33 C34 1.486(12) . ?
C35 C40 1.396(11) . ?
C35 C36 1.423(12) . ?
C36 C37 1.402(14) . ?
C37 C38 1.337(13) . ?
C38 C39 1.363(11) . ?
C39 C40 1.425(11) . ?
C41 C46 1.364(10) . ?
C41 C42 1.382(12) . ?
C42 C43 1.357(15) . ?
C43 C44 1.362(15) . ?
C44 C45 1.447(14) . ?
C45 C46 1.382(11) . ?
C47 Cl2 1.787(5) . ?
C47 Cl3 1.787(5) . ?
C47 Cl1 1.788(5) . ?
N3 C48 1.093(18) . ?
C48 C49 1.51(2) . ?
N4 C52 1.22(3) . ?
C50 N5 1.18(3) . ?
C50 C51 1.33(2) . ?
C52 C53 1.37(3) . ?
